data_4507030
loop_
_publ_author_name
'Cai, Song-Liang'
'Zheng, Sheng-Run'
'Wen, Zhen-Zhen'
'Fan, Jun'
'Zhang, Wei-Guang'

_publ_section_title
;
 A Series of New Three-Dimensional d--f Heterometallic Coordination
 Polymers with Rare 10-ConnectedbctNet Topology Based on Planar
 Hexanuclear Heterometallic Second Building Units
;
_journal_issue 11
_journal_name_full 'Crystal Growth &amp; Design'
_journal_page_first 5737
_journal_paper_doi 10.1021/cg301256g
_journal_volume 12
_journal_year 2012
_chemical_formula_moiety 'C22 H12 Co N5 O8 Tb, 3(H2 O)'
_chemical_formula_sum 'C22 H18 Co N5 O11 Tb'
_chemical_formula_weight 746.26
_chemical_name_systematic
; 
 ? 
;
_space_group_IT_number 14
_symmetry_cell_setting monoclinic
_symmetry_space_group_name_Hall '-P 2ybc'
_symmetry_space_group_name_H-M 'P 1 21/c 1'
_atom_sites_solution_hydrogens geom
_atom_sites_solution_primary direct
_atom_sites_solution_secondary difmap
_audit_creation_method SHELXL-97
_cell_angle_alpha 90.00
_cell_angle_beta 120.068(5)
_cell_angle_gamma 90.00
_cell_formula_units_Z 4
_cell_length_a 10.6675(15)
_cell_length_b 12.9658(18)
_cell_length_c 20.7130(19)
_cell_measurement_reflns_used 8411
_cell_measurement_temperature 298(2)
_cell_measurement_theta_max 28.02
_cell_measurement_theta_min 2.21
_cell_volume 2479.3(6)
_computing_cell_refinement 'Bruker SAINT'
_computing_data_collection 'Bruker APEX2'
_computing_data_reduction 'Bruker SAINT'
_computing_molecular_graphics 'Bruker SHELXTL'
_computing_publication_material 'Bruker SHELXTL'
_computing_structure_refinement 'SHELXL-97 (Sheldrick, 2008)'
_computing_structure_solution 'SHELXS-97 (Sheldrick, 2008)'
_diffrn_ambient_temperature 298(2)
_diffrn_measured_fraction_theta_full 0.997
_diffrn_measured_fraction_theta_max 0.997
_diffrn_radiation_monochromator graphite
_diffrn_radiation_source 'fine-focus sealed tube'
_diffrn_radiation_type MoK\a
_diffrn_radiation_wavelength 0.71073
_diffrn_reflns_av_R_equivalents 0.0310
_diffrn_reflns_av_sigmaI/netI 0.0344
_diffrn_reflns_limit_h_max 13
_diffrn_reflns_limit_h_min -11
_diffrn_reflns_limit_k_max 15
_diffrn_reflns_limit_k_min -15
_diffrn_reflns_limit_l_max 25
_diffrn_reflns_limit_l_min -25
_diffrn_reflns_number 13268
_diffrn_reflns_theta_full 26.00
_diffrn_reflns_theta_max 26.00
_diffrn_reflns_theta_min 1.94
_exptl_absorpt_coefficient_mu 3.570
_exptl_absorpt_correction_T_max 0.4139
_exptl_absorpt_correction_T_min 0.3680
_exptl_absorpt_correction_type multi-scan
_exptl_absorpt_process_details 'SADABS (Sheldrick, 1996)'
_exptl_crystal_colour red
_exptl_crystal_density_diffrn 1.999
_exptl_crystal_density_method 'not measured'
_exptl_crystal_description block
_exptl_crystal_F_000 1460
_exptl_crystal_size_max 0.35
_exptl_crystal_size_mid 0.32
_exptl_crystal_size_min 0.30
_refine_diff_density_max 0.690
_refine_diff_density_min -0.731
_refine_diff_density_rms 0.100
_refine_ls_extinction_method none
_refine_ls_goodness_of_fit_ref 1.078
_refine_ls_hydrogen_treatment constr
_refine_ls_matrix_type full
_refine_ls_number_parameters 361
_refine_ls_number_reflns 4848
_refine_ls_number_restraints 0
_refine_ls_restrained_S_all 1.078
_refine_ls_R_factor_all 0.0285
_refine_ls_R_factor_gt 0.0243
_refine_ls_shift/su_max 0.006
_refine_ls_shift/su_mean 0.000
_refine_ls_structure_factor_coef Fsqd
_refine_ls_weighting_details 'calc w=1/[\s^2^(Fo^2^)+(0.0228P)^2^+2.9244P] where P=(Fo^2^+2Fc^2^)/3'
_refine_ls_weighting_scheme calc
_refine_ls_wR_factor_gt 0.0595
_refine_ls_wR_factor_ref 0.0615
_reflns_number_gt 4366
_reflns_number_total 4848
_reflns_threshold_expression >2sigma(I)
_cod_data_source_file cg301256g_si_002.cif
_cod_data_source_block Tb-Co
_cod_depositor_comments
;
The following automatic conversions were performed:

'_symmetry_cell_setting' value 'Monoclinic' changed to 'monoclinic'
according to /home/saulius/struct/CIF-dictionaries/cif_core.dic
dictionary named 'cif_core.dic' version 2.4.2 from 2011-04-26.

Automatic conversion script
Id: cif_fix_values 1891 2012-01-12 08:04:46Z andrius 
;
_cod_original_cell_volume 2479.3(5)
_cod_original_sg_symbol_H-M 'P2(1)/c  '
_cod_database_code 4507030

loop_
_symmetry_equiv_pos_as_xyz
'x, y, z'
'-x, y+1/2, -z+1/2'
'-x, -y, -z'
'x, -y-1/2, z-1/2'

loop_
_atom_site_label
_atom_site_type_symbol
_atom_site_fract_x
_atom_site_fract_y
_atom_site_fract_z
_atom_site_U_iso_or_equiv
_atom_site_adp_type
_atom_site_occupancy
_atom_site_symmetry_multiplicity
_atom_site_calc_flag
_atom_site_refinement_flags
Tb1 Tb 0.071313(16) 0.641224(11) 1.007604(8) 0.01326(6) Uani 1 1 d .
Co1 Co 0.03088(5) 0.65114(3) 0.77103(2) 0.01410(10) Uani 1 1 d .
O1 O 0.0190(2) 0.61065(16) 0.87188(12) 0.0151(5) Uani 1 1 d .
O2 O -0.0474(3) 0.48774(17) 0.92111(12) 0.0174(5) Uani 1 1 d .
O3 O -0.0291(3) 0.26638(19) 0.91276(13) 0.0316(7) Uani 1 1 d .
O4 O -0.0447(3) 0.16523(17) 0.82394(14) 0.0250(6) Uani 1 1 d .
O5 O 0.2393(3) 0.51008(19) 1.02119(15) 0.0281(6) Uani 1 1 d .
O6 O -0.1904(3) 0.64569(18) 0.94943(16) 0.0285(6) Uani 1 1 d .
O7 O 0.3068(3) 0.6705(3) 1.12596(16) 0.0457(8) Uani 1 1 d .
O8 O 0.2852(3) 0.7322(2) 1.02218(15) 0.0363(7) Uani 1 1 d .
N1 N 0.0046(3) 0.4885(2) 0.76270(14) 0.0150(6) Uani 1 1 d .
N2 N -0.0286(3) 0.3172(2) 0.74391(15) 0.0163(6) Uani 1 1 d .
N4 N 0.7336(3) 0.3601(2) 1.15958(17) 0.0232(7) Uani 1 1 d .
N5 N 0.7955(3) 0.8269(2) 1.21308(17) 0.0257(7) Uani 1 1 d .
N3 N 0.0093(4) 0.3154(2) 0.55467(16) 0.0254(7) Uani 1 1 d .
C1 C -0.0177(3) 0.5171(2) 0.87224(16) 0.0129(6) Uani 1 1 d .
C2 C -0.0212(3) 0.4475(2) 0.81596(17) 0.0138(6) Uani 1 1 d .
C3 C -0.0390(4) 0.3417(2) 0.80501(18) 0.0167(7) Uani 1 1 d .
C4 C -0.0407(4) 0.2532(3) 0.85059(18) 0.0201(7) Uani 1 1 d .
C5 C 0.0000(4) 0.4075(2) 0.72139(17) 0.0159(7) Uani 1 1 d .
C6 C 0.0378(4) 0.4079(3) 0.66162(18) 0.0203(7) Uani 1 1 d .
C7 C 0.1476(4) 0.4668(3) 0.6628(2) 0.0284(8) Uani 1 1 d .
H7 H 0.1969 0.5155 0.7001 0.034 Uiso 1 1 calc R
C8 C 0.1826(5) 0.4515(3) 0.6076(2) 0.0387(10) Uani 1 1 d .
H8 H 0.2520 0.4926 0.6055 0.046 Uiso 1 1 calc R
C9 C 0.1135(5) 0.3749(3) 0.5557(2) 0.0374(10) Uani 1 1 d .
H9 H 0.1399 0.3638 0.5198 0.045 Uiso 1 1 calc R
C10 C -0.0296(4) 0.3355(3) 0.60520(19) 0.0233(8) Uani 1 1 d .
H10 H -0.1068 0.2986 0.6025 0.028 Uiso 1 1 calc R
C11 C 0.2734(4) 0.4214(3) 1.04947(19) 0.0226(8) Uani 1 1 d .
C12 C 0.4348(4) 0.3968(3) 1.0872(2) 0.0219(7) Uani 1 1 d .
C13 C 0.4924(4) 0.3047(3) 1.1232(2) 0.0353(10) Uani 1 1 d .
H13 H 0.4325 0.2530 1.1238 0.042 Uiso 1 1 calc R
C14 C 0.6409(4) 0.2904(3) 1.1586(2) 0.0358(10) Uani 1 1 d .
H14 H 0.6783 0.2282 1.1832 0.043 Uiso 1 1 calc R
C15 C 0.6756(4) 0.4479(3) 1.1225(2) 0.0320(9) Uani 1 1 d .
H15 H 0.7370 0.4970 1.1205 0.038 Uiso 1 1 calc R
C16 C 0.5291(4) 0.4691(3) 1.0870(2) 0.0301(9) Uani 1 1 d .
H16 H 0.4943 0.5321 1.0631 0.036 Uiso 1 1 calc R
C17 C 0.3572(4) 0.7183(3) 1.0913(2) 0.0334(9) Uani 1 1 d .
C18 C 0.5110(4) 0.7576(3) 1.1340(2) 0.0311(9) Uani 1 1 d .
C19 C 0.5813(5) 0.7922(4) 1.0974(2) 0.0459(12) Uani 1 1 d .
H19 H 0.5342 0.7924 1.0456 0.055 Uiso 1 1 calc R
C20 C 0.7229(5) 0.8265(4) 1.1391(2) 0.0412(11) Uani 1 1 d .
H20 H 0.7692 0.8504 1.1141 0.049 Uiso 1 1 calc R
C21 C 0.7260(4) 0.7947(3) 1.2483(2) 0.0348(9) Uani 1 1 d .
H21 H 0.7749 0.7965 1.3001 0.042 Uiso 1 1 calc R
C22 C 0.5844(4) 0.7589(4) 1.2109(2) 0.0384(10) Uani 1 1 d .
H22 H 0.5399 0.7362 1.2371 0.046 Uiso 1 1 calc R
O1W O 0.4127(7) 0.5413(5) 0.2540(4) 0.157(3) Uani 1 1 d .
H1WA H 0.4143 0.4886 0.2300 0.188 Uiso 1 1 d R
H1WB H 0.3854 0.5924 0.2243 0.188 Uiso 1 1 d R
O2W O 0.3214(8) 0.5408(7) 0.4801(5) 0.209(4) Uani 1 1 d .
H2WA H 0.2416 0.5095 0.4654 0.250 Uiso 1 1 d R
H2WB H 0.3139 0.6003 0.4950 0.250 Uiso 1 1 d R
O3W O 0.4663(11) 0.5518(6) 0.4002(5) 0.215(4) Uani 1 1 d .
H3WA H 0.4945 0.6140 0.4037 0.258 Uiso 1 1 d R
H3WB H 0.3771 0.5497 0.3670 0.258 Uiso 1 1 d R

loop_
_atom_site_aniso_label
_atom_site_aniso_U_11
_atom_site_aniso_U_22
_atom_site_aniso_U_33
_atom_site_aniso_U_23
_atom_site_aniso_U_13
_atom_site_aniso_U_12
Tb1 0.01443(9) 0.01290(9) 0.01102(9) -0.00021(6) 0.00529(7) -0.00173(6)
Co1 0.0155(2) 0.0119(2) 0.0141(2) 0.00294(16) 0.00683(19) 0.00184(17)
O1 0.0202(12) 0.0115(11) 0.0149(11) -0.0002(9) 0.0097(10) -0.0007(9)
O2 0.0238(13) 0.0155(11) 0.0154(11) -0.0006(9) 0.0116(11) -0.0006(10)
O3 0.062(2) 0.0185(13) 0.0231(13) -0.0011(10) 0.0283(14) 0.0007(13)
O4 0.0453(17) 0.0114(11) 0.0268(13) -0.0036(10) 0.0244(13) -0.0042(11)
O5 0.0187(13) 0.0270(14) 0.0379(15) 0.0089(11) 0.0135(12) 0.0065(11)
O6 0.0196(14) 0.0193(13) 0.0440(16) 0.0006(11) 0.0140(13) 0.0007(10)
O7 0.0304(17) 0.070(2) 0.0284(15) -0.0067(15) 0.0087(14) -0.0235(16)
O8 0.0231(14) 0.0398(17) 0.0302(15) 0.0106(12) 0.0016(13) -0.0095(12)
N1 0.0187(14) 0.0130(14) 0.0130(13) 0.0003(10) 0.0078(12) 0.0009(11)
N2 0.0224(15) 0.0140(14) 0.0139(13) -0.0027(11) 0.0101(13) -0.0008(12)
N4 0.0151(15) 0.0261(16) 0.0265(16) 0.0039(12) 0.0089(14) 0.0024(12)
N5 0.0179(16) 0.0211(15) 0.0286(17) -0.0014(13) 0.0045(14) -0.0019(13)
N3 0.0367(19) 0.0225(16) 0.0241(16) -0.0034(12) 0.0205(15) -0.0017(14)
C1 0.0129(16) 0.0126(15) 0.0102(15) 0.0008(12) 0.0035(13) 0.0011(13)
C2 0.0161(16) 0.0116(15) 0.0124(15) -0.0009(12) 0.0061(14) -0.0013(13)
C3 0.0193(17) 0.0139(16) 0.0154(16) -0.0036(12) 0.0076(15) -0.0046(13)
C4 0.0257(19) 0.0170(17) 0.0193(17) -0.0022(13) 0.0125(16) -0.0026(14)
C5 0.0187(17) 0.0145(16) 0.0152(16) -0.0008(13) 0.0090(14) -0.0009(13)
C6 0.030(2) 0.0156(17) 0.0172(16) 0.0009(13) 0.0137(16) 0.0040(15)
C7 0.038(2) 0.0195(18) 0.033(2) -0.0051(16) 0.0224(19) -0.0059(16)
C8 0.052(3) 0.028(2) 0.057(3) -0.0098(19) 0.043(3) -0.013(2)
C9 0.057(3) 0.033(2) 0.039(2) -0.0047(18) 0.036(2) -0.003(2)
C10 0.029(2) 0.0203(18) 0.0219(18) 0.0022(14) 0.0139(17) 0.0013(15)
C11 0.0166(18) 0.0208(18) 0.0257(18) -0.0032(15) 0.0071(16) 0.0010(15)
C12 0.0141(17) 0.0236(18) 0.0253(18) 0.0005(15) 0.0079(15) 0.0029(14)
C13 0.0199(19) 0.026(2) 0.054(3) 0.0081(19) 0.013(2) -0.0021(16)
C14 0.022(2) 0.025(2) 0.050(3) 0.0118(19) 0.011(2) 0.0024(17)
C15 0.0185(19) 0.033(2) 0.039(2) 0.0157(18) 0.0101(18) 0.0011(16)
C16 0.0170(18) 0.029(2) 0.037(2) 0.0132(17) 0.0078(17) 0.0028(16)
C17 0.027(2) 0.027(2) 0.039(2) -0.0016(18) 0.011(2) -0.0066(17)
C18 0.023(2) 0.028(2) 0.032(2) -0.0005(17) 0.0061(18) -0.0042(16)
C19 0.030(2) 0.067(3) 0.026(2) 0.002(2) 0.003(2) -0.014(2)
C20 0.027(2) 0.061(3) 0.029(2) 0.003(2) 0.009(2) -0.010(2)
C21 0.024(2) 0.044(3) 0.029(2) -0.0047(18) 0.0079(18) -0.0074(18)
C22 0.028(2) 0.051(3) 0.033(2) -0.0023(19) 0.012(2) -0.012(2)
O1W 0.146(6) 0.157(6) 0.133(5) 0.065(5) 0.044(5) -0.006(4)
O2W 0.147(7) 0.216(9) 0.250(10) -0.052(8) 0.090(7) 0.001(6)
O3W 0.267(10) 0.122(6) 0.288(11) 0.052(6) 0.163(9) 0.031(6)

loop_
_atom_type_symbol
_atom_type_description
_atom_type_scat_dispersion_real
_atom_type_scat_dispersion_imag
_atom_type_scat_source
C C 0.0033 0.0016 'International Tables Vol C Tables 4.2.6.8 and 6.1.1.4'
H H 0.0000 0.0000 'International Tables Vol C Tables 4.2.6.8 and 6.1.1.4'
Co Co 0.3494 0.9721 'International Tables Vol C Tables 4.2.6.8 and 6.1.1.4'
N N 0.0061 0.0033 'International Tables Vol C Tables 4.2.6.8 and 6.1.1.4'
O O 0.0106 0.0060 'International Tables Vol C Tables 4.2.6.8 and 6.1.1.4'
Tb Tb -0.1723 4.1537 'International Tables Vol C Tables 4.2.6.8 and 6.1.1.4'

loop_
_geom_angle_atom_site_label_1
_geom_angle_atom_site_label_2
_geom_angle_atom_site_label_3
_geom_angle
_geom_angle_site_symmetry_1
_geom_angle_site_symmetry_3
O3 Tb1 O2 78.02(8) 3_567 3_567
O3 Tb1 O5 134.88(9) 3_567 .
O2 Tb1 O5 74.18(8) 3_567 .
O3 Tb1 O6 75.46(10) 3_567 .
O2 Tb1 O6 82.39(9) 3_567 .
O5 Tb1 O6 133.35(9) . .
O3 Tb1 O8 99.73(10) 3_567 .
O2 Tb1 O8 131.23(8) 3_567 .
O5 Tb1 O8 74.33(9) . .
O6 Tb1 O8 145.02(9) . .
O3 Tb1 O7 71.03(11) 3_567 .
O2 Tb1 O7 82.13(9) 3_567 .
O5 Tb1 O7 70.53(10) . .
O6 Tb1 O7 145.29(10) . .
O8 Tb1 O7 52.54(9) . .
O3 Tb1 N3 75.97(9) 3_567 2_556
O2 Tb1 N3 147.99(9) 3_567 2_556
O5 Tb1 N3 137.83(9) . 2_556
O6 Tb1 N3 73.29(9) . 2_556
O8 Tb1 N3 71.97(10) . 2_556
O7 Tb1 N3 106.36(11) . 2_556
O3 Tb1 O2 135.76(9) 3_567 .
O2 Tb1 O2 73.22(8) 3_567 .
O5 Tb1 O2 66.76(8) . .
O6 Tb1 O2 68.07(8) . .
O8 Tb1 O2 124.51(9) . .
O7 Tb1 O2 134.93(10) . .
N3 Tb1 O2 114.61(9) 2_556 .
O3 Tb1 O1 148.71(8) 3_567 .
O2 Tb1 O1 122.85(7) 3_567 .
O5 Tb1 O1 76.16(8) . .
O6 Tb1 O1 84.07(8) . .
O8 Tb1 O1 83.62(8) . .
O7 Tb1 O1 130.16(9) . .
N3 Tb1 O1 75.60(8) 2_556 .
O2 Tb1 O1 50.30(7) . .
O3 Tb1 Tb1 110.06(7) 3_567 3_567
O2 Tb1 Tb1 38.54(5) 3_567 3_567
O5 Tb1 Tb1 65.24(6) . 3_567
O6 Tb1 Tb1 71.23(6) . 3_567
O8 Tb1 Tb1 139.50(7) . 3_567
O7 Tb1 Tb1 112.23(8) . 3_567
N3 Tb1 Tb1 140.80(7) 2_556 3_567
O2 Tb1 Tb1 34.67(5) . 3_567
O1 Tb1 Tb1 84.64(5) . 3_567
O4 Co1 N1 94.62(10) 2_556 .
O4 Co1 N2 77.08(9) 2_556 2_556
N1 Co1 N2 168.75(10) . 2_556
O4 Co1 N4 91.45(11) 2_556 3_667
N1 Co1 N4 92.80(11) . 3_667
N2 Co1 N4 94.98(11) 2_556 3_667
O4 Co1 N5 94.37(12) 2_556 4_475
N1 Co1 N5 90.92(11) . 4_475
N2 Co1 N5 82.26(11) 2_556 4_475
N4 Co1 N5 172.81(12) 3_667 4_475
O4 Co1 O1 171.39(9) 2_556 .
N1 Co1 O1 76.93(9) . .
N2 Co1 O1 111.51(9) 2_556 .
N4 Co1 O1 87.36(10) 3_667 .
N5 Co1 O1 87.50(10) 4_475 .
C1 O1 Co1 113.16(19) . .
C1 O1 Tb1 92.20(17) . .
Co1 O1 Tb1 153.77(10) . .
C1 O2 Tb1 151.3(2) . 3_567
C1 O2 Tb1 95.31(18) . .
Tb1 O2 Tb1 106.78(8) 3_567 .
C4 O3 Tb1 151.3(2) . 3_567
C4 O4 Co1 119.9(2) . 2_546
C11 O5 Tb1 137.0(2) . .
C11 O6 Tb1 128.6(2) 3_567 .
C17 O7 Tb1 91.2(2) . .
C17 O8 Tb1 94.1(2) . .
C5 N1 C2 104.6(3) . .
C5 N1 Co1 142.3(2) . .
C2 N1 Co1 113.1(2) . .
C5 N2 C3 104.8(3) . .
C5 N2 Co1 142.9(2) . 2_546
C3 N2 Co1 111.3(2) . 2_546
C14 N4 C15 116.2(3) . .
C14 N4 Co1 124.4(2) . 3_667
C15 N4 Co1 118.9(2) . 3_667
C20 N5 C21 117.7(3) . .
C20 N5 Co1 118.6(3) . 4_676
C21 N5 Co1 122.5(3) . 4_676
C10 N3 C9 117.1(3) . .
C10 N3 Tb1 114.6(2) . 2_546
C9 N3 Tb1 126.0(2) . 2_546
O2 C1 O1 119.5(3) . .
O2 C1 C2 122.6(3) . .
O1 C1 C2 117.9(3) . .
N1 C2 C3 108.6(3) . .
N1 C2 C1 117.9(3) . .
C3 C2 C1 133.5(3) . .
N2 C3 C2 108.3(3) . .
N2 C3 C4 116.1(3) . .
C2 C3 C4 134.5(3) . .
O3 C4 O4 122.9(3) . .
O3 C4 C3 121.6(3) . .
O4 C4 C3 115.3(3) . .
N1 C5 N2 113.7(3) . .
N1 C5 C6 126.4(3) . .
N2 C5 C6 119.6(3) . .
C10 C6 C7 117.6(3) . .
C10 C6 C5 117.3(3) . .
C7 C6 C5 124.6(3) . .
C8 C7 C6 118.8(3) . .
C8 C7 H7 120.6 . .
C6 C7 H7 120.6 . .
C9 C8 C7 119.1(4) . .
C9 C8 H8 120.4 . .
C7 C8 H8 120.4 . .
N3 C9 C8 123.0(4) . .
N3 C9 H9 118.5 . .
C8 C9 H9 118.5 . .
N3 C10 C6 124.2(3) . .
N3 C10 H10 117.9 . .
C6 C10 H10 117.9 . .
O6 C11 O5 127.0(3) 3_567 .
O6 C11 C12 118.2(3) 3_567 .
O5 C11 C12 114.7(3) . .
C16 C12 C13 117.6(3) . .
C16 C12 C11 119.6(3) . .
C13 C12 C11 122.8(3) . .
C12 C13 C14 118.9(4) . .
C12 C13 H13 120.5 . .
C14 C13 H13 120.5 . .
N4 C14 C13 124.1(4) . .
N4 C14 H14 117.9 . .
C13 C14 H14 117.9 . .
N4 C15 C16 123.4(4) . .
N4 C15 H15 118.3 . .
C16 C15 H15 118.3 . .
C12 C16 C15 119.8(3) . .
C12 C16 H16 120.1 . .
C15 C16 H16 120.1 . .
O8 C17 O7 122.1(4) . .
O8 C17 C18 119.0(4) . .
O7 C17 C18 118.9(4) . .
C22 C18 C19 118.7(4) . .
C22 C18 C17 120.1(4) . .
C19 C18 C17 121.2(4) . .
C18 C19 C20 119.0(4) . .
C18 C19 H19 120.5 . .
C20 C19 H19 120.5 . .
N5 C20 C19 123.0(4) . .
N5 C20 H20 118.5 . .
C19 C20 H20 118.5 . .
N5 C21 C22 123.0(4) . .
N5 C21 H21 118.5 . .
C22 C21 H21 118.5 . .
C18 C22 C21 118.6(4) . .
C18 C22 H22 120.7 . .
C21 C22 H22 120.7 . .
H1WA O1W H1WB 107.7 . .
H2WA O2W H2WB 107.7 . .
H3WA O3W H3WB 107.7 . .

loop_
_geom_bond_atom_site_label_1
_geom_bond_atom_site_label_2
_geom_bond_distance
_geom_bond_site_symmetry_2
Tb1 O3 2.259(2) 3_567
Tb1 O2 2.328(2) 3_567
Tb1 O5 2.383(2) .
Tb1 O6 2.424(3) .
Tb1 O8 2.449(3) .
Tb1 O7 2.509(3) .
Tb1 N3 2.528(3) 2_556
Tb1 O2 2.550(2) .
Tb1 O1 2.608(2) .
Co1 O4 2.053(2) 2_556
Co1 N1 2.123(3) .
Co1 N2 2.173(3) 2_556
Co1 N4 2.186(3) 3_667
Co1 N5 2.192(3) 4_475
Co1 O1 2.218(2) .
O1 C1 1.276(4) .
O2 C1 1.261(4) .
O2 Tb1 2.328(2) 3_567
O3 C4 1.242(4) .
O3 Tb1 2.259(2) 3_567
O4 C4 1.258(4) .
O4 Co1 2.053(2) 2_546
O5 C11 1.258(4) .
O6 C11 1.250(4) 3_567
O7 C17 1.256(5) .
O8 C17 1.253(5) .
N1 C5 1.340(4) .
N1 C2 1.371(4) .
N2 C5 1.352(4) .
N2 C3 1.362(4) .
N2 Co1 2.173(3) 2_546
N4 C14 1.333(5) .
N4 C15 1.339(5) .
N4 Co1 2.186(3) 3_667
N5 C20 1.326(5) .
N5 C21 1.341(5) .
N5 Co1 2.192(3) 4_676
N3 C10 1.331(4) .
N3 C9 1.344(5) .
N3 Tb1 2.528(3) 2_546
C1 C2 1.460(4) .
C2 C3 1.388(4) .
C3 C4 1.492(5) .
C5 C6 1.482(4) .
C6 C10 1.387(5) .
C6 C7 1.388(5) .
C7 C8 1.385(5) .
C7 H7 0.9300 .
C8 C9 1.375(6) .
C8 H8 0.9300 .
C9 H9 0.9300 .
C10 H10 0.9300 .
C11 O6 1.250(4) 3_567
C11 C12 1.526(5) .
C12 C16 1.377(5) .
C12 C13 1.379(5) .
C13 C14 1.385(5) .
C13 H13 0.9300 .
C14 H14 0.9300 .
C15 C16 1.381(5) .
C15 H15 0.9300 .
C16 H16 0.9300 .
C17 C18 1.510(5) .
C18 C22 1.379(6) .
C18 C19 1.380(6) .
C19 C20 1.386(6) .
C19 H19 0.9300 .
C20 H20 0.9300 .
C21 C22 1.387(5) .
C21 H21 0.9300 .
C22 H22 0.9300 .
O1W H1WA 0.8501 .
O1W H1WB 0.8501 .
O2W H2WA 0.8499 .
O2W H2WB 0.8499 .
O3W H3WA 0.8500 .
O3W H3WB 0.8500 .

loop_
_geom_torsion_atom_site_label_1
_geom_torsion_atom_site_label_2
_geom_torsion_atom_site_label_3
_geom_torsion_atom_site_label_4
_geom_torsion
_geom_torsion_site_symmetry_1
_geom_torsion_site_symmetry_4
N1 Co1 O1 C1 -9.5(2) . .
N2 Co1 O1 C1 162.7(2) 2_556 .
N4 Co1 O1 C1 -103.0(2) 3_667 .
N5 Co1 O1 C1 82.0(2) 4_475 .
N1 Co1 O1 Tb1 154.8(3) . .
N2 Co1 O1 Tb1 -33.0(3) 2_556 .
N4 Co1 O1 Tb1 61.3(2) 3_667 .
N5 Co1 O1 Tb1 -113.7(2) 4_475 .
O3 Tb1 O1 C1 -124.3(2) 3_567 .
O2 Tb1 O1 C1 1.6(2) 3_567 .
O5 Tb1 O1 C1 62.06(18) . .
O6 Tb1 O1 C1 -75.37(18) . .
O8 Tb1 O1 C1 137.44(19) . .
O7 Tb1 O1 C1 111.0(2) . .
N3 Tb1 O1 C1 -149.59(19) 2_556 .
O2 Tb1 O1 C1 -9.06(17) . .
Tb1 Tb1 O1 C1 -3.74(17) 3_567 .
O3 Tb1 O1 Co1 70.1(3) 3_567 .
O2 Tb1 O1 Co1 -164.0(2) 3_567 .
O5 Tb1 O1 Co1 -103.5(2) . .
O6 Tb1 O1 Co1 119.1(2) . .
O8 Tb1 O1 Co1 -28.1(2) . .
O7 Tb1 O1 Co1 -54.6(3) . .
N3 Tb1 O1 Co1 44.8(2) 2_556 .
O2 Tb1 O1 Co1 -174.6(3) . .
Tb1 Tb1 O1 Co1 -169.3(2) 3_567 .
O3 Tb1 O2 C1 146.89(18) 3_567 .
O2 Tb1 O2 C1 -161.4(2) 3_567 .
O5 Tb1 O2 C1 -81.83(19) . .
O6 Tb1 O2 C1 110.1(2) . .
O8 Tb1 O2 C1 -32.5(2) . .
O7 Tb1 O2 C1 -101.6(2) . .
N3 Tb1 O2 C1 51.8(2) 2_556 .
O1 Tb1 O2 C1 9.20(17) . .
Tb1 Tb1 O2 C1 -161.4(2) 3_567 .
O3 Tb1 O2 Tb1 -51.67(15) 3_567 3_567
O2 Tb1 O2 Tb1 0.0 3_567 3_567
O5 Tb1 O2 Tb1 79.61(10) . 3_567
O6 Tb1 O2 Tb1 -88.42(10) . 3_567
O8 Tb1 O2 Tb1 128.91(9) . 3_567
O7 Tb1 O2 Tb1 59.81(15) . 3_567
N3 Tb1 O2 Tb1 -146.72(9) 2_556 3_567
O1 Tb1 O2 Tb1 170.65(13) . 3_567
O3 Tb1 O5 C11 58.1(4) 3_567 .
O2 Tb1 O5 C11 4.0(3) 3_567 .
O6 Tb1 O5 C11 -58.8(4) . .
O8 Tb1 O5 C11 146.3(4) . .
O7 Tb1 O5 C11 91.1(3) . .
N3 Tb1 O5 C11 -175.7(3) 2_556 .
O2 Tb1 O5 C11 -74.1(3) . .
O1 Tb1 O5 C11 -126.5(4) . .
Tb1 Tb1 O5 C11 -36.1(3) 3_567 .
O3 Tb1 O6 C11 -98.4(3) 3_567 3_567
O2 Tb1 O6 C11 -18.8(3) 3_567 3_567
O5 Tb1 O6 C11 40.9(4) . 3_567
O8 Tb1 O6 C11 175.4(3) . 3_567
O7 Tb1 O6 C11 -83.0(3) . 3_567
N3 Tb1 O6 C11 -177.8(3) 2_556 3_567
O2 Tb1 O6 C11 56.1(3) . 3_567
O1 Tb1 O6 C11 105.5(3) . 3_567
Tb1 Tb1 O6 C11 19.2(3) 3_567 3_567
O3 Tb1 O7 C17 -119.2(3) 3_567 .
O2 Tb1 O7 C17 160.8(3) 3_567 .
O5 Tb1 O7 C17 84.9(3) . .
O6 Tb1 O7 C17 -134.9(2) . .
O8 Tb1 O7 C17 0.0(2) . .
N3 Tb1 O7 C17 -50.8(3) 2_556 .
O2 Tb1 O7 C17 104.1(3) . .
O1 Tb1 O7 C17 33.9(3) . .
Tb1 Tb1 O7 C17 136.2(2) 3_567 .
O3 Tb1 O8 C17 56.8(3) 3_567 .
O2 Tb1 O8 C17 -25.7(3) 3_567 .
O5 Tb1 O8 C17 -77.3(2) . .
O6 Tb1 O8 C17 135.3(2) . .
O7 Tb1 O8 C17 0.0(2) . .
N3 Tb1 O8 C17 128.5(3) 2_556 .
O2 Tb1 O8 C17 -123.6(2) . .
O1 Tb1 O8 C17 -154.6(3) . .
Tb1 Tb1 O8 C17 -80.6(3) 3_567 .
O4 Co1 N1 C5 2.5(4) 2_556 .
N2 Co1 N1 C5 44.5(8) 2_556 .
N4 Co1 N1 C5 -89.2(4) 3_667 .
N5 Co1 N1 C5 97.0(4) 4_475 .
O1 Co1 N1 C5 -175.8(4) . .
O4 Co1 N1 C2 -175.0(2) 2_556 .
N2 Co1 N1 C2 -133.0(5) 2_556 .
N4 Co1 N1 C2 93.3(2) 3_667 .
N5 Co1 N1 C2 -80.5(2) 4_475 .
O1 Co1 N1 C2 6.7(2) . .
Tb1 O2 C1 O1 -157.4(3) 3_567 .
Tb1 O2 C1 O1 -16.8(3) . .
Tb1 O2 C1 C2 21.5(6) 3_567 .
Tb1 O2 C1 C2 162.1(3) . .
Co1 O1 C1 O2 -170.5(2) . .
Tb1 O1 C1 O2 16.4(3) . .
Co1 O1 C1 C2 10.5(3) . .
Tb1 O1 C1 C2 -162.6(2) . .
C5 N1 C2 C3 0.6(4) . .
Co1 N1 C2 C3 179.0(2) . .
C5 N1 C2 C1 177.7(3) . .
Co1 N1 C2 C1 -3.8(4) . .
O2 C1 C2 N1 176.2(3) . .
O1 C1 C2 N1 -4.8(4) . .
O2 C1 C2 C3 -7.6(6) . .
O1 C1 C2 C3 171.4(3) . .
C5 N2 C3 C2 2.0(4) . .
Co1 N2 C3 C2 173.6(2) 2_546 .
C5 N2 C3 C4 -168.1(3) . .
Co1 N2 C3 C4 3.5(4) 2_546 .
N1 C2 C3 N2 -1.7(4) . .
C1 C2 C3 N2 -178.2(3) . .
N1 C2 C3 C4 165.8(4) . .
C1 C2 C3 C4 -10.7(7) . .
Tb1 O3 C4 O4 -149.9(4) 3_567 .
Tb1 O3 C4 C3 35.0(8) 3_567 .
Co1 O4 C4 O3 -170.1(3) 2_546 .
Co1 O4 C4 C3 5.2(4) 2_546 .
N2 C3 C4 O3 169.6(3) . .
C2 C3 C4 O3 2.8(6) . .
N2 C3 C4 O4 -5.8(5) . .
C2 C3 C4 O4 -172.6(4) . .
C2 N1 C5 N2 0.7(4) . .
Co1 N1 C5 N2 -176.9(3) . .
C2 N1 C5 C6 -172.4(3) . .
Co1 N1 C5 C6 10.0(6) . .
C3 N2 C5 N1 -1.7(4) . .
Co1 N2 C5 N1 -168.7(3) 2_546 .
C3 N2 C5 C6 171.9(3) . .
Co1 N2 C5 C6 5.0(5) 2_546 .
N1 C5 C6 C10 -152.5(3) . .
N2 C5 C6 C10 34.8(5) . .
N1 C5 C6 C7 35.6(5) . .
N2 C5 C6 C7 -137.1(4) . .
C10 C6 C7 C8 1.0(6) . .
C5 C6 C7 C8 172.8(4) . .
C6 C7 C8 C9 -3.6(6) . .
C10 N3 C9 C8 2.2(6) . .
Tb1 N3 C9 C8 -159.6(3) 2_546 .
C7 C8 C9 N3 2.1(7) . .
C9 N3 C10 C6 -5.1(6) . .
Tb1 N3 C10 C6 158.8(3) 2_546 .
C7 C6 C10 N3 3.5(6) . .
C5 C6 C10 N3 -168.9(3) . .
Tb1 O5 C11 O6 36.1(6) . 3_567
Tb1 O5 C11 C12 -142.7(3) . .
O6 C11 C12 C16 -180.0(4) 3_567 .
O5 C11 C12 C16 -1.1(5) . .
O6 C11 C12 C13 -1.0(6) 3_567 .
O5 C11 C12 C13 177.9(4) . .
C16 C12 C13 C14 1.5(6) . .
C11 C12 C13 C14 -177.4(4) . .
C15 N4 C14 C13 -1.1(6) . .
Co1 N4 C14 C13 170.1(3) 3_667 .
C12 C13 C14 N4 -0.9(7) . .
C14 N4 C15 C16 2.4(6) . .
Co1 N4 C15 C16 -169.3(3) 3_667 .
C13 C12 C16 C15 -0.3(6) . .
C11 C12 C16 C15 178.7(4) . .
N4 C15 C16 C12 -1.8(7) . .
Tb1 O8 C17 O7 0.1(4) . .
Tb1 O8 C17 C18 178.1(3) . .
Tb1 O7 C17 O8 -0.1(4) . .
Tb1 O7 C17 C18 -178.1(3) . .
O8 C17 C18 C22 169.3(4) . .
O7 C17 C18 C22 -12.6(6) . .
O8 C17 C18 C19 -11.1(6) . .
O7 C17 C18 C19 167.0(4) . .
C22 C18 C19 C20 0.3(7) . .
C17 C18 C19 C20 -179.4(4) . .
C21 N5 C20 C19 -1.7(7) . .
Co1 N5 C20 C19 166.0(4) 4_676 .
C18 C19 C20 N5 0.7(8) . .
C20 N5 C21 C22 1.8(6) . .
Co1 N5 C21 C22 -165.4(3) 4_676 .
C19 C18 C22 C21 -0.1(7) . .
C17 C18 C22 C21 179.5(4) . .
N5 C21 C22 C18 -0.9(7) . .
